data_7712225
loop_
_publ_author_name
'Dutton, Jason Laurence'
'Sharp-Bucknall, Lachlan'
'Sceney, Marcus'
'White, Keith Forrest'

_publ_section_title
;
 Synthesis, structural characterization, reactivity and catalytic activity
 of mixed halo/triflate ArI(OTf)(X) species
;
_journal_name_full 'Dalton Transactions'
_journal_paper_doi 10.1039/D3DT00275F
_journal_year 2023
_chemical_formula_sum 'Cs2 O22 W7'
_chemical_formula_weight 1904.77
_space_group_crystal_system monoclinic
_space_group_IT_number 4
_space_group_name_Hall 'P 2yb'
_space_group_name_H-M_alt 'P 1 21 1'
_atom_sites_solution_primary dual
_audit_creation_method SHELXL-2017/1
_audit_update_record
;
2022-10-06 deposited with the CCDC.	2023-01-31 downloaded from the CCDC.
;
_cell_angle_alpha 90
_cell_angle_beta 90.006(3)
_cell_angle_gamma 90
_cell_formula_units_Z 2
_cell_length_a 3.8497(3)
_cell_length_b 7.3502(5)
_cell_length_c 32.611(3)
_cell_measurement_reflns_used 1309
_cell_measurement_temperature 296(2)
_cell_measurement_theta_max 26.97
_cell_measurement_theta_min 3.04
_cell_volume 922.76(13)
_computing_structure_refinement 'SHELXL-2017/1 (Sheldrick, 2017)'
_computing_structure_solution 'SHELXT 2018/2 (Sheldrick, 2018)'
_diffrn_ambient_temperature 296(2)
_diffrn_detector PIXEL
_diffrn_detector_area_resol_mean 7.41
_diffrn_detector_type 'Bruker PHOTON III area detector'
_diffrn_measured_fraction_theta_full 0.999
_diffrn_measured_fraction_theta_max 1.000
_diffrn_measurement_device 'three-circle diffractometer'
_diffrn_measurement_device_type 'Bruker D8 Venture diffractometer'
_diffrn_measurement_method '\w and \f scans'
_diffrn_radiation_monochromator 'Incoatec HELIOS multilayer mirrors'
_diffrn_radiation_type MoK\a
_diffrn_radiation_wavelength 0.71073
_diffrn_reflns_av_R_equivalents 0.1026
_diffrn_reflns_av_unetI/netI 0.1504
_diffrn_reflns_Laue_measured_fraction_full 0.999
_diffrn_reflns_Laue_measured_fraction_max 1.000
_diffrn_reflns_limit_h_max 5
_diffrn_reflns_limit_h_min -5
_diffrn_reflns_limit_k_max 9
_diffrn_reflns_limit_k_min -9
_diffrn_reflns_limit_l_max 42
_diffrn_reflns_limit_l_min -43
_diffrn_reflns_number 10850
_diffrn_reflns_point_group_measured_fraction_full 1.000
_diffrn_reflns_point_group_measured_fraction_max 1.000
_diffrn_reflns_theta_full 25.242
_diffrn_reflns_theta_max 28.287
_diffrn_reflns_theta_min 1.249
_diffrn_source 'Incoatec IuS3.0 microfocus X-ray tube'
_exptl_absorpt_coefficient_mu 47.439
_exptl_absorpt_correction_T_max 0.7457
_exptl_absorpt_correction_T_min 0.2835
_exptl_absorpt_correction_type multi-scan
_exptl_absorpt_process_details
;
SADABS-2016/2 (Bruker,2016/2) was used for absorption correction.
wR2(int) was 0.0968 before and 0.0546 after correction.
The Ratio of minimum to maximum transmission is 0.3802.
The \l/2 correction factor is Not present.
;
_exptl_crystal_colour colourless
_exptl_crystal_density_diffrn 6.855
_exptl_crystal_description plate
_exptl_crystal_F_000 1608
_exptl_crystal_recrystallization_method 'From the Melt'
_exptl_crystal_size_max 0.057
_exptl_crystal_size_mid 0.041
_exptl_crystal_size_min 0.020
_refine_diff_density_max 8.990
_refine_diff_density_min -11.986
_refine_diff_density_rms 1.062
_refine_ls_abs_structure_details
;
 Twinning involves inversion, so Flack parameter cannot be determined
;
_refine_ls_extinction_method none
_refine_ls_goodness_of_fit_ref 0.998
_refine_ls_hydrogen_treatment undef
_refine_ls_matrix_type full
_refine_ls_number_parameters 184
_refine_ls_number_reflns 4291
_refine_ls_number_restraints 6
_refine_ls_restrained_S_all 1.003
_refine_ls_R_factor_all 0.1420
_refine_ls_R_factor_gt 0.0980
_refine_ls_shift/su_max 3.565
_refine_ls_shift/su_mean 0.146
_refine_ls_structure_factor_coef Fsqd
_refine_ls_weighting_details 'w=1/[\s^2^(Fo^2^)+(0.1008P)^2^] where P=(Fo^2^+2Fc^2^)/3'
_refine_ls_weighting_scheme calc
_refine_ls_wR_factor_gt 0.2070
_refine_ls_wR_factor_ref 0.2376
_reflns_Friedel_coverage 0.856
_reflns_Friedel_fraction_full 1.000
_reflns_Friedel_fraction_max 1.000
_reflns_number_gt 2648
_reflns_number_total 4291
_reflns_threshold_expression 'I > 2\s(I)'
_cod_data_source_file d3dt00275f2.cif
_cod_data_source_block Cs2W7O22
_cod_original_cell_volume 922.76(12)
_cod_original_sg_symbol_H-M 'P 21'
_cod_database_code 7712225
_shelx_shelxl_version_number 2017/1
_shelx_space_group_comment
;
The symmetry employed for this shelxl refinement is uniquely defined
by the following loop, which should always be used as a source of
symmetry information in preference to the above space-group names.
They are only intended as comments.
;
_shelx_estimated_absorpt_t_min 0.173
_shelx_estimated_absorpt_t_max 0.450

loop_
_space_group_symop_operation_xyz
'x, y, z'
'-x, y+1/2, -z'

loop_
_atom_site_label
_atom_site_type_symbol
_atom_site_fract_x
_atom_site_fract_y
_atom_site_fract_z
_atom_site_U_iso_or_equiv
_atom_site_adp_type
_atom_site_occupancy
_atom_site_site_symmetry_order
W1 W 0.4784(10) 0.245(2) 0.1023(2) 0.0155(12) Uani 1 1
W2 W 0.503(2) 0.758(2) 0.1036(2) 0.050(3) Uani 1 1
W3 W 0.504(2) 0.504(2) 0.20395(10) 0.0305(13) Uani 1 1
W4 W 0.4624(9) 0.257(3) 0.30555(18) 0.0110(10) Uani 1 1
W5 W 0.5783(11) 0.749(3) 0.30495(19) 0.0171(11) Uani 1 1
W6 W 0.501(2) 0.003(3) 0.40213(10) 0.0357(14) Uani 1 1
W7 W 0.510(2) 0.251(3) 0.5000(3) 0.0388(15) Uani 1 1
Cs1 Cs -0.027(3) 0.000000 0.2041(2) 0.030(2) Uani 0.808(4) 1
Cs2 Cs -0.030(4) 0.506(3) 0.4032(3) 0.023(3) Uani 0.588(4) 1
Cs3 Cs 0.046(4) 0.486(4) 0.0069(4) 0.060(5) Uani 0.604(4) 1
O1 O 0.043(11) 0.255(12) 0.108(2) 0.020(16) Uiso 1 1
O2 O 0.540(13) 0.213(7) 0.0517(13) 0.014(13) Uiso 1 1
O3 O 0.506(13) 0.489(10) 0.1003(12) 0.009(10) Uiso 1 1
O4 O 0.503(18) 0.009(12) 0.1246(12) 0.012(9) Uiso 1 1
O5 O 0.474(17) 0.308(10) 0.170(3) 0.04(2) Uiso 1 1
O6 O 0.551(15) 0.810(7) 0.0500(18) 0.012(13) Uiso 1 1
O7 O 0.980(14) 0.761(10) 0.113(2) 0.009(14) Uiso 1 1
O8 O 0.488(12) 0.688(7) 0.1683(19) -0.001(11) Uiso 1 1
O9 O 0.093(10) 0.463(5) 0.2110(14) -0.001(11) Uiso 1 1
O10 O 0.564(14) 0.672(7) 0.2510(18) 0.004(10) Uiso 1 1
O11 O 0.556(13) 0.313(6) 0.2527(18) 0.003(10) Uiso 1 1
O12 O 0.024(15) 0.246(14) 0.309(2) 0.016(14) Uiso 1 1
O13 O 0.506(18) 0.501(12) 0.3237(12) 0.012(9) Uiso 1 1
O14 O 0.541(17) -0.002(12) 0.2915(14) 0.021(11) Uiso 1 1
O15 O 0.486(14) 0.183(8) 0.365(2) 0.012(14) Uiso 1 1
O16 O 1.060(16) 0.746(16) 0.309(3) 0.034(19) Uiso 1 1
O17 O 0.462(15) 0.821(9) 0.360(2) 0.020(17) Uiso 1 1
O18 O 0.065(11) -0.012(9) 0.4057(12) 0.000(12) Uiso 1 1
O19 O 0.536(14) 0.176(7) 0.445(2) 0.005(11) Uiso 1 1
O20 O 0.564(16) -0.180(8) 0.445(2) 0.017(14) Uiso 1 1
O21 O 0.922(9) 0.227(6) 0.4960(17) -0.001(10) Uiso 1 1
O22 O 0.51(2) 0.503(15) 0.4847(14) 0.024(10) Uiso 1 1

loop_
_atom_site_aniso_label
_atom_site_aniso_U_11
_atom_site_aniso_U_22
_atom_site_aniso_U_33
_atom_site_aniso_U_23
_atom_site_aniso_U_13
_atom_site_aniso_U_12
W1 0.017(2) 0.007(2) 0.023(2) -0.002(3) 0.008(2) 0.010(3)
W2 0.143(8) 0.006(2) 0.0006(19) 0.002(3) -0.009(4) -0.005(5)
W3 0.079(4) 0.0049(11) 0.0077(15) 0.000(3) 0.005(4) -0.005(2)
W4 0.0046(14) 0.0127(19) 0.016(2) 0.008(3) 0.0096(14) 0.005(3)
W5 0.0123(14) 0.021(2) 0.018(3) -0.009(3) 0.0060(17) 0.004(3)
W6 0.094(4) 0.0082(10) 0.0048(16) 0.001(3) 0.010(5) -0.001(2)
W7 0.078(4) 0.0218(13) 0.0170(17) -0.0109(16) 0.025(3) -0.014(6)
Cs1 0.045(6) 0.016(2) 0.028(4) -0.005(7) 0.005(7) -0.025(4)
Cs2 0.042(8) 0.014(3) 0.012(4) 0.000(7) 0.019(8) -0.016(6)
Cs3 0.022(10) 0.110(12) 0.046(8) 0.007(12) -0.022(7) 0.035(9)

loop_
_atom_type_symbol
_atom_type_description
_atom_type_scat_dispersion_real
_atom_type_scat_dispersion_imag
_atom_type_scat_source
O O 0.0106 0.0060 'International Tables Vol C Tables 4.2.6.8 and 6.1.1.4'
Cs Cs -0.3680 2.1192 'International Tables Vol C Tables 4.2.6.8 and 6.1.1.4'
W W -0.8490 6.8722 'International Tables Vol C Tables 4.2.6.8 and 6.1.1.4'

loop_
_geom_angle_atom_site_label_1
_geom_angle_atom_site_label_2
_geom_angle_atom_site_label_3
_geom_angle
_geom_angle_site_symmetry_1
_geom_angle_site_symmetry_3
_geom_angle_publ_flag
O1 W1 O2 104(3) . . ?
O1 W1 O3 91(3) . . ?
O2 W1 O3 95(2) . . ?
O1 W1 O4 93(4) . . ?
O2 W1 O4 104(2) . . ?
O3 W1 O4 158(2) . . ?
O1 W1 O1 169(5) . 1_655 ?
O2 W1 O1 87(3) . 1_655 ?
O3 W1 O1 85(3) . 1_655 ?
O4 W1 O1 87(3) . 1_655 ?
O1 W1 O5 83(3) . . ?
O2 W1 O5 171(2) . . ?
O3 W1 O5 80(2) . . ?
O4 W1 O5 79(2) . . ?
O1 W1 O5 86(3) 1_655 . ?
O1 W1 Cs3 69(3) . . ?
O2 W1 Cs3 49.4(19) . . ?
O3 W1 Cs3 63.2(14) . . ?
O4 W1 Cs3 137.6(19) . . ?
O1 W1 Cs3 118(2) 1_655 . ?
O5 W1 Cs3 132.6(18) . . ?
O1 W1 Cs3 125(3) . 1_655 ?
O2 W1 Cs3 42.1(18) . 1_655 ?
O3 W1 Cs3 61.4(14) . 1_655 ?
O4 W1 Cs3 130.4(18) . 1_655 ?
O1 W1 Cs3 62(2) 1_655 1_655 ?
O5 W1 Cs3 130.1(18) . 1_655 ?
Cs3 W1 Cs3 56.4(3) . 1_655 ?
O1 W1 Cs1 113(3) . 1_655 ?
O2 W1 Cs1 130.3(19) . 1_655 ?
O3 W1 Cs1 115.3(14) . 1_655 ?
O4 W1 Cs1 44.1(18) . 1_655 ?
O1 W1 Cs1 60(2) 1_655 1_655 ?
O5 W1 Cs1 47.3(18) . 1_655 ?
Cs3 W1 Cs1 178.0(5) . 1_655 ?
Cs3 W1 Cs1 121.8(3) 1_655 1_655 ?
O1 W1 Cs1 59(3) . . ?
O2 W1 Cs1 140.5(18) . . ?
O3 W1 Cs1 118.7(14) . . ?
O4 W1 Cs1 48.0(18) . . ?
O1 W1 Cs1 114(2) 1_655 . ?
O5 W1 Cs1 47.0(18) . . ?
Cs3 W1 Cs1 127.8(4) . . ?
Cs3 W1 Cs1 175.7(3) 1_655 . ?
Cs1 W1 Cs1 54.02(16) 1_655 . ?
O1 W1 Cs3 121(3) . 2_645 ?
O2 W1 Cs3 25.2(19) . 2_645 ?
O3 W1 Cs3 112.0(14) . 2_645 ?
O4 W1 Cs3 83.9(16) . 2_645 ?
O1 W1 Cs3 70(2) 1_655 2_645 ?
O5 W1 Cs3 151.2(17) . 2_645 ?
Cs3 W1 Cs3 74.6(3) . 2_645 ?
Cs3 W1 Cs3 50.97(9) 1_655 2_645 ?
Cs1 W1 Cs3 105.1(4) 1_655 2_645 ?
Cs1 W1 Cs3 129.3(4) . 2_645 ?
O1 W1 Cs3 70(3) . 2_545 ?
O2 W1 Cs3 39.7(18) . 2_545 ?
O3 W1 Cs3 114.8(14) . 2_545 ?
O4 W1 Cs3 86.5(18) . 2_545 ?
O1 W1 Cs3 121(2) 1_655 2_545 ?
O5 W1 Cs3 148.8(18) . 2_545 ?
Cs3 W1 Cs3 51.61(9) . 2_545 ?
Cs3 W1 Cs3 80.0(3) 1_655 2_545 ?
Cs1 W1 Cs3 129.8(5) 1_655 2_545 ?
Cs1 W1 Cs3 103.4(3) . 2_545 ?
Cs3 W1 Cs3 50.9(2) 2_645 2_545 ?
O6 W2 O7 94(3) . . ?
O6 W2 O3 99(2) . . ?
O7 W2 O3 91(3) . . ?
O6 W2 O4 98(2) . 1_565 ?
O7 W2 O4 86(3) . 1_565 ?
O3 W2 O4 162.8(19) . 1_565 ?
O6 W2 O7 105(3) . 1_455 ?
O7 W2 O7 161(4) . 1_455 ?
O3 W2 O7 92(2) . 1_455 ?
O4 W2 O7 86(3) 1_565 1_455 ?
O6 W2 O8 175(2) . . ?
O7 W2 O8 82(2) . . ?
O3 W2 O8 79.5(17) . . ?
O4 W2 O8 83.3(19) 1_565 . ?
O7 W2 O8 80(2) 1_455 . ?
O6 W2 Cs3 53.5(18) . . ?
O7 W2 Cs3 124(2) . . ?
O3 W2 Cs3 58.4(13) . . ?
O4 W2 Cs3 136.1(17) 1_565 . ?
O7 W2 Cs3 73(2) 1_455 . ?
O8 W2 Cs3 128.0(13) . . ?
O6 W2 Cs1 129.1(18) . 1_665 ?
O7 W2 Cs1 55(2) . 1_665 ?
O3 W2 Cs1 118.0(13) . 1_665 ?
O4 W2 Cs1 47.3(17) 1_565 1_665 ?
O7 W2 Cs1 108(2) 1_455 1_665 ?
O8 W2 Cs1 49.1(13) . 1_665 ?
Cs3 W2 Cs1 176.4(5) . 1_665 ?
O6 W2 Cs1 135.2(17) . 1_565 ?
O7 W2 Cs1 110(2) . 1_565 ?
O3 W2 Cs1 117.6(13) . 1_565 ?
O4 W2 Cs1 48.6(17) 1_565 1_565 ?
O7 W2 Cs1 53(2) 1_455 1_565 ?
O8 W2 Cs1 48.5(12) . 1_565 ?
Cs3 W2 Cs1 125.9(4) . 1_565 ?
Cs1 W2 Cs1 54.59(14) 1_665 1_565 ?
O6 W2 Cs3 48.2(17) . 1_655 ?
O7 W2 Cs3 70(2) . 1_655 ?
O3 W2 Cs3 59.3(13) . 1_655 ?
O4 W2 Cs3 134.0(18) 1_565 1_655 ?
O7 W2 Cs3 127(2) 1_455 1_655 ?
O8 W2 Cs3 128.1(13) . 1_655 ?
Cs3 W2 Cs3 54.5(2) . 1_655 ?
Cs1 W2 Cs3 124.7(4) 1_665 1_655 ?
Cs1 W2 Cs3 176.5(4) 1_565 1_655 ?
O6 W2 Cs3 21.4(18) . 2_655 ?
O7 W2 Cs3 75(2) . 2_655 ?
O3 W2 Cs3 109.7(13) . 2_655 ?
O4 W2 Cs3 85.9(16) 1_565 2_655 ?
O7 W2 Cs3 121.5(19) 1_455 2_655 ?
O8 W2 Cs3 155.4(13) . 2_655 ?
Cs3 W2 Cs3 73.9(3) . 2_655 ?
Cs1 W2 Cs3 108.5(3) 1_665 2_655 ?
Cs1 W2 Cs3 132.2(5) 1_565 2_655 ?
Cs3 W2 Cs3 51.13(11) 1_655 2_655 ?
O6 W2 Cs3 36.0(18) . 2 ?
O7 W2 Cs3 127(2) . 2 ?
O3 W2 Cs3 109.3(13) . 2 ?
O4 W2 Cs3 86.0(16) 1_565 2 ?
O7 W2 Cs3 70.0(19) 1_455 2 ?
O8 W2 Cs3 148.6(12) . 2 ?
Cs3 W2 Cs3 50.84(8) . 2 ?
Cs1 W2 Cs3 132.7(5) 1_665 2 ?
Cs1 W2 Cs3 103.7(4) 1_565 2 ?
Cs3 W2 Cs3 79.2(3) 1_655 2 ?
Cs3 W2 Cs3 51.6(2) 2_655 2 ?
O9 W3 O8 102(2) . . ?
O9 W3 O5 83(3) . . ?
O8 W3 O5 101.6(19) . . ?
O9 W3 O10 97(2) . . ?
O8 W3 O10 92(2) . . ?
O5 W3 O10 166(3) . . ?
O9 W3 O11 82(2) . . ?
O8 W3 O11 172(2) . . ?
O5 W3 O11 86(3) . . ?
O10 W3 O11 79.7(13) . . ?
O9 W3 O9 157(2) . 1_655 ?
O8 W3 O9 101.4(18) . 1_655 ?
O5 W3 O9 91(2) . 1_655 ?
O10 W3 O9 83.6(19) . 1_655 ?
O11 W3 O9 75.3(18) . 1_655 ?
O9 W3 Cs1 126.7(14) . 1_665 ?
O8 W3 Cs1 48.5(17) . 1_665 ?
O5 W3 Cs1 138(3) . 1_665 ?
O10 W3 Cs1 52.5(15) . 1_665 ?
O11 W3 Cs1 123.3(13) . 1_665 ?
O9 W3 Cs1 71.3(10) 1_655 1_665 ?
O9 W3 Cs1 105.0(14) . 1_655 ?
O8 W3 Cs1 134.1(17) . 1_655 ?
O5 W3 Cs1 47(2) . 1_655 ?
O10 W3 Cs1 120.4(15) . 1_655 ?
O11 W3 Cs1 50.6(14) . 1_655 ?
O9 W3 Cs1 56.7(10) 1_655 1_655 ?
Cs1 W3 Cs1 127.7(4) 1_665 1_655 ?
O9 W3 Cs1 71.7(14) . 1_565 ?
O8 W3 Cs1 47.4(17) . 1_565 ?
O5 W3 Cs1 131(2) . 1_565 ?
O10 W3 Cs1 61.0(15) . 1_565 ?
O11 W3 Cs1 128.4(14) . 1_565 ?
O9 W3 Cs1 126.6(10) 1_655 1_565 ?
Cs1 W3 Cs1 55.6(2) 1_665 1_565 ?
Cs1 W3 Cs1 176.7(4) 1_655 1_565 ?
O9 W3 Cs1 50.8(14) . . ?
O8 W3 Cs1 130.3(17) . . ?
O5 W3 Cs1 44(3) . . ?
O10 W3 Cs1 126.8(15) . . ?
O11 W3 Cs1 57.8(13) . . ?
O9 W3 Cs1 111.2(10) 1_655 . ?
Cs1 W3 Cs1 177.5(5) 1_665 . ?
Cs1 W3 Cs1 54.9(2) 1_655 . ?
Cs1 W3 Cs1 121.8(4) 1_565 . ?
O12 W4 O11 106(3) . . ?
O12 W4 O13 97(4) . . ?
O11 W4 O13 94(2) . . ?
O12 W4 O14 97(4) . . ?
O11 W4 O14 88(2) . . ?
O13 W4 O14 165(2) . . ?
O12 W4 O15 88(3) . . ?
O11 W4 O15 166(2) . . ?
O13 W4 O15 87(2) . . ?
O14 W4 O15 88(2) . . ?
O12 W4 O12 172(5) . 1_655 ?
O11 W4 O12 82(2) . 1_655 ?
O13 W4 O12 86(3) . 1_655 ?
O14 W4 O12 80(3) . 1_655 ?
O15 W4 O12 84(2) . 1_655 ?
O12 W4 Cs2 61(3) . . ?
O11 W4 Cs2 136.5(15) . . ?
O13 W4 Cs2 51.8(17) . . ?
O14 W4 Cs2 132.4(15) . . ?
O15 W4 Cs2 53.0(16) . . ?
O12 W4 Cs2 116(2) 1_655 . ?
O12 W4 Cs2 116(3) . 1_655 ?
O11 W4 Cs2 122.4(15) . 1_655 ?
O13 W4 Cs2 45.8(18) . 1_655 ?
O14 W4 Cs2 121.9(17) . 1_655 ?
O15 W4 Cs2 50.3(17) . 1_655 ?
O12 W4 Cs2 61(2) 1_655 1_655 ?
Cs2 W4 Cs2 55.3(2) . 1_655 ?
O12 W4 Cs1 66(3) . . ?
O11 W4 Cs1 56.5(15) . . ?
O13 W4 Cs1 134.6(17) . . ?
O14 W4 Cs1 57.4(17) . . ?
O15 W4 Cs1 130.5(17) . . ?
O12 W4 Cs1 118(2) 1_655 . ?
Cs2 W4 Cs1 126.4(3) . . ?
Cs2 W4 Cs1 178.3(3) 1_655 . ?
O12 W4 Cs1 119(3) . 1_655 ?
O11 W4 Cs1 43.3(14) . 1_655 ?
O13 W4 Cs1 128.0(17) . 1_655 ?
O14 W4 Cs1 47.8(15) . 1_655 ?
O15 W4 Cs1 127.2(16) . 1_655 ?
O12 W4 Cs1 64(2) 1_655 1_655 ?
Cs2 W4 Cs1 179.8(5) . 1_655 ?
Cs2 W4 Cs1 124.7(3) 1_655 1_655 ?
Cs1 W4 Cs1 53.60(14) . 1_655 ?
O10 W5 O16 95(3) . . ?
O10 W5 O14 94(2) . 1_565 ?
O16 W5 O14 96(4) . 1_565 ?
O10 W5 O17 165(2) . . ?
O16 W5 O17 100(3) . . ?
O14 W5 O17 86(2) 1_565 . ?
O10 W5 O13 90(2) . . ?
O16 W5 O13 96(4) . . ?
O14 W5 O13 167(2) 1_565 . ?
O17 W5 O13 86(2) . . ?
O10 W5 O16 91(3) . 1_455 ?
O16 W5 O16 172(5) . 1_455 ?
O14 W5 O16 87(4) 1_565 1_455 ?
O17 W5 O16 73(3) . 1_455 ?
O13 W5 O16 80(4) . 1_455 ?
O10 W5 Cs2 129.9(16) . 1_655 ?
O16 W5 Cs2 64(3) . 1_655 ?
O14 W5 Cs2 130.8(17) 1_565 1_655 ?
O17 W5 Cs2 57.1(19) . 1_655 ?
O13 W5 Cs2 51.5(17) . 1_655 ?
O16 W5 Cs2 109(3) 1_455 1_655 ?
O10 W5 Cs1 51.8(15) . 1_665 ?
O16 W5 Cs1 72(3) . 1_665 ?
O14 W5 Cs1 53.1(17) 1_565 1_665 ?
O17 W5 Cs1 136(2) . 1_665 ?
O13 W5 Cs1 137.1(15) . 1_665 ?
O16 W5 Cs1 115(3) 1_455 1_665 ?
Cs2 W5 Cs1 135.7(3) 1_655 1_665 ?
O10 W5 Cs2 123.9(16) . . ?
O16 W5 Cs2 119(3) . . ?
O14 W5 Cs2 121.9(18) 1_565 . ?
O17 W5 Cs2 45.5(19) . . ?
O13 W5 Cs2 46.1(17) . . ?
O16 W5 Cs2 54(3) 1_455 . ?
Cs2 W5 Cs2 54.9(2) 1_655 . ?
Cs1 W5 Cs2 169.4(3) 1_665 . ?
O10 W5 Cs1 53.6(16) . 1_565 ?
O16 W5 Cs1 125(3) . 1_565 ?
O14 W5 Cs1 52.0(18) 1_565 1_565 ?
O17 W5 Cs1 117.2(19) . 1_565 ?
O13 W5 Cs1 123.3(18) . 1_565 ?
O16 W5 Cs1 62(3) 1_455 1_565 ?
Cs2 W5 Cs1 170.6(3) 1_655 1_565 ?
Cs1 W5 Cs1 53.65(17) 1_665 1_565 ?
Cs2 W5 Cs1 115.7(2) . 1_565 ?
O18 W6 O15 94(3) . . ?
O18 W6 O19 94(2) . . ?
O15 W6 O19 90(3) . . ?
O18 W6 O17 86(3) . 1_545 ?
O15 W6 O17 91.8(18) . 1_545 ?
O19 W6 O17 178(3) . 1_545 ?
O18 W6 O20 92(3) . . ?
O15 W6 O20 173(3) . . ?
O19 W6 O20 85.7(16) . . ?
O17 W6 O20 92(3) 1_545 . ?
O18 W6 O18 170(3) . 1_655 ?
O15 W6 O18 96(2) . 1_655 ?
O19 W6 O18 86(2) . 1_655 ?
O17 W6 O18 95(2) 1_545 1_655 ?
O20 W6 O18 79(2) . 1_655 ?
O18 W6 Cs2 112(2) . 1_645 ?
O15 W6 Cs2 133(2) . 1_645 ?
O19 W6 Cs2 124.3(18) . 1_645 ?
O17 W6 Cs2 54(2) 1_545 1_645 ?
O20 W6 Cs2 47(2) . 1_645 ?
O18 W6 Cs2 60.7(17) 1_655 1_645 ?
O18 W6 Cs2 120(2) . 1_655 ?
O15 W6 Cs2 50(2) . 1_655 ?
O19 W6 Cs2 50.1(18) . 1_655 ?
O17 W6 Cs2 132(2) 1_545 1_655 ?
O20 W6 Cs2 123.8(19) . 1_655 ?
O18 W6 Cs2 66.9(19) 1_655 1_655 ?
Cs2 W6 Cs2 127.6(4) 1_645 1_655 ?
O18 W6 Cs2 57(2) . 1_545 ?
O15 W6 Cs2 129(2) . 1_545 ?
O19 W6 Cs2 128.0(17) . 1_545 ?
O17 W6 Cs2 50(2) 1_545 1_545 ?
O20 W6 Cs2 57.0(19) . 1_545 ?
O18 W6 Cs2 116.2(18) 1_655 1_545 ?
Cs2 W6 Cs2 55.6(3) 1_645 1_545 ?
Cs2 W6 Cs2 176.7(5) 1_655 1_545 ?
O18 W6 Cs2 65(2) . . ?
O15 W6 Cs2 49(2) . . ?
O19 W6 Cs2 56.0(18) . . ?
O17 W6 Cs2 125(2) 1_545 . ?
O20 W6 Cs2 131(2) . . ?
O18 W6 Cs2 121.7(19) 1_655 . ?
Cs2 W6 Cs2 177.3(5) 1_645 . ?
Cs2 W6 Cs2 54.9(3) 1_655 . ?
Cs2 W6 Cs2 121.9(4) 1_545 . ?
O21 W7 O19 81(3) . . ?
O21 W7 O20 105(3) . 2_656 ?
O19 W7 O20 174(3) . 2_656 ?
O21 W7 O22 88(3) . 2_646 ?
O19 W7 O22 88(2) . 2_646 ?
O20 W7 O22 90(3) 2_656 2_646 ?
O21 W7 O22 94(3) . . ?
O19 W7 O22 92(2) . . ?
O20 W7 O22 89(2) 2_656 . ?
O22 W7 O22 177.7(6) 2_646 . ?
O21 W7 O21 167(3) . 1_455 ?
O19 W7 O21 89(2) . 1_455 ?
O20 W7 O21 86(2) 2_656 1_455 ?
O22 W7 O21 84(3) 2_646 1_455 ?
O22 W7 O21 94(3) . 1_455 ?
O21 W7 Cs2 64(2) . 1_655 ?
O19 W7 Cs2 51.1(16) . 1_655 ?
O20 W7 Cs2 132.7(19) 2_656 1_655 ?
O22 W7 Cs2 132(2) 2_646 1_655 ?
O22 W7 Cs2 49.5(19) . 1_655 ?
O21 W7 Cs2 115.2(15) 1_455 1_655 ?
O21 W7 Cs2 117(2) . 2_546 ?
O19 W7 Cs2 129.4(16) . 2_546 ?
O20 W7 Cs2 46.6(19) 2_656 2_546 ?
O22 W7 Cs2 49.3(19) 2_646 2_546 ?
O22 W7 Cs2 129(2) . 2_546 ?
O21 W7 Cs2 63.8(14) 1_455 2_546 ?
Cs2 W7 Cs2 178.5(6) 1_655 2_546 ?
O21 W7 Cs2 62(2) . 2_646 ?
O19 W7 Cs2 124.9(18) . 2_646 ?
O20 W7 Cs2 57.7(19) 2_656 2_646 ?
O22 W7 Cs2 53(2) 2_646 2_646 ?
O22 W7 Cs2 128(2) . 2_646 ?
O21 W7 Cs2 119.3(15) 1_455 2_646 ?
Cs2 W7 Cs2 125.4(2) 1_655 2_646 ?
Cs2 W7 Cs2 55.8(2) 2_546 2_646 ?
O21 W7 Cs2 119(2) . . ?
O19 W7 Cs2 56.2(17) . . ?
O20 W7 Cs2 121.2(19) 2_656 . ?
O22 W7 Cs2 127(2) 2_646 . ?
O22 W7 Cs2 52(2) . . ?
O21 W7 Cs2 60.2(14) 1_455 . ?
Cs2 W7 Cs2 55.3(2) 1_655 . ?
Cs2 W7 Cs2 123.5(2) 2_546 . ?
Cs2 W7 Cs2 178.9(5) 2_646 . ?
O4 Cs1 O5 93(2) 1_455 . ?
O4 Cs1 O5 50(2) 1_455 1_455 ?
O5 Cs1 O5 74.7(17) . 1_455 ?
O4 Cs1 O8 51.5(18) 1_455 1_445 ?
O5 Cs1 O8 137.9(12) . 1_445 ?
O5 Cs1 O8 91.7(13) 1_455 1_445 ?
O4 Cs1 O11 96.0(17) 1_455 1_455 ?
O5 Cs1 O11 88.1(17) . 1_455 ?
O5 Cs1 O11 50(2) 1_455 1_455 ?
O8 Cs1 O11 113.8(13) 1_445 1_455 ?
O4 Cs1 O8 94.0(17) 1_455 1_545 ?
O5 Cs1 O8 90.3(12) . 1_545 ?
O5 Cs1 O8 138.4(12) 1_455 1_545 ?
O8 Cs1 O8 73.6(11) 1_445 1_545 ?
O11 Cs1 O8 170.0(15) 1_455 1_545 ?
O4 Cs1 O10 97.1(18) 1_455 1_445 ?
O5 Cs1 O10 170.0(19) . 1_445 ?
O5 Cs1 O10 113.6(17) 1_455 1_445 ?
O8 Cs1 O10 49.9(15) 1_445 1_445 ?
O11 Cs1 O10 93.2(10) 1_455 1_445 ?
O8 Cs1 O10 86.7(13) 1_545 1_445 ?
O4 Cs1 O4 73.2(8) 1_455 . ?
O5 Cs1 O4 48(2) . . ?
O5 Cs1 O4 95(2) 1_455 . ?
O8 Cs1 O4 95.1(17) 1_445 . ?
O11 Cs1 O4 132.9(18) 1_455 . ?
O8 Cs1 O4 49.8(18) 1_545 . ?
O10 Cs1 O4 133.0(18) 1_445 . ?
O4 Cs1 O14 114.8(15) 1_455 1_455 ?
O5 Cs1 O14 128(2) . 1_455 ?
O5 Cs1 O14 90(2) 1_455 1_455 ?
O8 Cs1 O14 91.1(17) 1_445 1_455 ?
O11 Cs1 O14 47.7(18) 1_455 1_455 ?
O8 Cs1 O14 127.9(18) 1_545 1_455 ?
O10 Cs1 O14 49.3(17) 1_445 1_455 ?
O4 Cs1 O14 171.9(14) . 1_455 ?
O4 Cs1 O7 46.4(17) 1_455 1_445 ?
O5 Cs1 O7 93.3(19) . 1_445 ?
O5 Cs1 O7 94(2) 1_455 1_445 ?
O8 Cs1 O7 47.2(14) 1_445 1_445 ?
O11 Cs1 O7 142.4(14) 1_455 1_445 ?
O8 Cs1 O7 47.6(14) 1_545 1_445 ?
O10 Cs1 O7 91.7(15) 1_445 1_445 ?
O4 Cs1 O7 47.9(16) . 1_445 ?
O14 Cs1 O7 138.2(17) 1_455 1_445 ?
O4 Cs1 O9 96.4(19) 1_455 . ?
O5 Cs1 O9 40.2(16) . . ?
O5 Cs1 O9 53.0(16) 1_455 . ?
O8 Cs1 O9 144.7(12) 1_445 . ?
O11 Cs1 O9 47.8(11) 1_455 . ?
O8 Cs1 O9 129.7(11) 1_545 . ?
O10 Cs1 O9 139.9(13) 1_445 . ?
O4 Cs1 O9 87.1(17) . . ?
O14 Cs1 O9 90.9(17) 1_455 . ?
O7 Cs1 O9 124.1(14) 1_445 . ?
O4 Cs1 O11 135.1(18) 1_455 . ?
O5 Cs1 O11 46.9(19) . . ?
O5 Cs1 O11 94.4(17) 1_455 . ?
O8 Cs1 O11 173.3(14) 1_445 . ?
O11 Cs1 O11 68.7(10) 1_455 . ?
O8 Cs1 O11 103.3(13) 1_545 . ?
O10 Cs1 O11 124.7(9) 1_445 . ?
O4 Cs1 O11 87.0(16) . . ?
O14 Cs1 O11 86.3(15) 1_455 . ?
O7 Cs1 O11 134.6(13) 1_445 . ?
O9 Cs1 O11 41.6(11) . . ?
O4 Cs1 O14 177.3(15) 1_455 . ?
O5 Cs1 O14 84.9(19) . . ?
O5 Cs1 O14 131(2) 1_455 . ?
O8 Cs1 O14 130.2(16) 1_445 . ?
O11 Cs1 O14 85.1(16) 1_455 . ?
O8 Cs1 O14 84.9(16) 1_545 . ?
O10 Cs1 O14 85.3(15) 1_445 . ?
O4 Cs1 O14 104.3(13) . . ?
O14 Cs1 O14 67.7(9) 1_455 . ?
O7 Cs1 O14 132.4(16) 1_445 . ?
O9 Cs1 O14 82.5(16) . . ?
O11 Cs1 O14 43.1(15) . . ?
O4 Cs1 O10 135.5(18) 1_455 1_545 ?
O5 Cs1 O10 103.9(16) . 1_545 ?
O5 Cs1 O10 174.9(19) 1_455 1_545 ?
O8 Cs1 O10 92.5(13) 1_445 1_545 ?
O11 Cs1 O10 125.1(10) 1_455 1_545 ?
O8 Cs1 O10 45.9(14) 1_545 1_545 ?
O10 Cs1 O10 67.4(10) 1_445 1_545 ?
O4 Cs1 O10 87.5(16) . 1_545 ?
O14 Cs1 O10 87.0(16) 1_455 1_545 ?
O7 Cs1 O10 91.0(14) 1_445 1_545 ?
O9 Cs1 O10 122.8(11) . 1_545 ?
O11 Cs1 O10 81.3(8) . 1_545 ?
O14 Cs1 O10 44.4(16) . 1_545 ?
O4 Cs1 O1 47.9(17) 1_455 . ?
O5 Cs1 O1 44.9(19) . . ?
O5 Cs1 O1 51.6(18) 1_455 . ?
O8 Cs1 O1 95.5(16) 1_445 . ?
O11 Cs1 O1 95.4(16) 1_455 . ?
O8 Cs1 O1 90.5(15) 1_545 . ?
O10 Cs1 O1 144.6(15) 1_445 . ?
O4 Cs1 O1 43.3(16) . . ?
O14 Cs1 O1 141.2(18) 1_455 . ?
O7 Cs1 O1 61.6(9) 1_445 . ?
O9 Cs1 O1 62.7(15) . . ?
O11 Cs1 O1 90.3(15) . . ?
O14 Cs1 O1 129.6(14) . . ?
O10 Cs1 O1 130.6(12) 1_545 . ?
O4 Cs1 Cs1 55.1(11) 1_455 1_455 ?
O5 Cs1 Cs1 127.4(13) . 1_455 ?
O5 Cs1 Cs1 52.7(13) 1_455 1_455 ?
O8 Cs1 Cs1 54.0(9) 1_445 1_455 ?
O11 Cs1 Cs1 60.1(9) 1_455 1_455 ?
O8 Cs1 Cs1 127.6(9) 1_545 1_455 ?
O10 Cs1 Cs1 61.1(10) 1_445 1_455 ?
O4 Cs1 Cs1 128.2(11) . 1_455 ?
O14 Cs1 Cs1 59.8(11) 1_455 1_455 ?
O7 Cs1 Cs1 90.5(9) 1_445 1_455 ?
O9 Cs1 Cs1 97.7(7) . 1_455 ?
O11 Cs1 Cs1 128.8(8) . 1_455 ?
O14 Cs1 Cs1 127.5(10) . 1_455 ?
O10 Cs1 Cs1 128.5(8) 1_545 1_455 ?
O1 Cs1 Cs1 94.2(7) . 1_455 ?
O4 Cs1 Cs1 124.9(11) 1_455 1_655 ?
O5 Cs1 Cs1 52.6(13) . 1_655 ?
O5 Cs1 Cs1 127.3(13) 1_455 1_655 ?
O8 Cs1 Cs1 126.0(9) 1_445 1_655 ?
O11 Cs1 Cs1 119.9(9) 1_455 1_655 ?
O8 Cs1 Cs1 52.4(9) 1_545 1_655 ?
O10 Cs1 Cs1 118.9(10) 1_445 1_655 ?
O4 Cs1 Cs1 51.8(11) . 1_655 ?
O14 Cs1 Cs1 120.2(11) 1_455 1_655 ?
O7 Cs1 Cs1 89.5(9) 1_445 1_655 ?
O9 Cs1 Cs1 82.3(7) . 1_655 ?
O11 Cs1 Cs1 51.2(8) . 1_655 ?
O14 Cs1 Cs1 52.5(10) . 1_655 ?
O10 Cs1 Cs1 51.5(8) 1_545 1_655 ?
O1 Cs1 Cs1 85.8(7) . 1_655 ?
Cs1 Cs1 Cs1 180.0 1_455 1_655 ?
O4 Cs1 O12 138.0(19) 1_455 . ?
O5 Cs1 O12 87(2) . . ?
O5 Cs1 O12 90(2) 1_455 . ?
O8 Cs1 O12 133.7(16) 1_445 . ?
O11 Cs1 O12 42.1(15) 1_455 . ?
O8 Cs1 O12 128.0(16) 1_545 . ?
O10 Cs1 O12 87.4(16) 1_445 . ?
O4 Cs1 O12 130.8(17) . . ?
O14 Cs1 O12 42.6(16) 1_455 . ?
O7 Cs1 O12 175.6(18) 1_445 . ?
O9 Cs1 O12 58.3(16) . . ?
O11 Cs1 O12 43.8(14) . . ?
O14 Cs1 O12 43.1(16) . . ?
O10 Cs1 O12 84.6(15) 1_545 . ?
O1 Cs1 O12 121(2) . . ?
Cs1 Cs1 O12 92.9(9) 1_455 . ?
Cs1 Cs1 O12 87.1(9) 1_655 . ?
O4 Cs1 O16 141(2) 1_455 1_445 ?
O5 Cs1 O16 126(2) . 1_445 ?
O5 Cs1 O16 134(2) 1_455 1_445 ?
O8 Cs1 O16 91.6(18) 1_445 1_445 ?
O11 Cs1 O16 87.3(17) 1_455 1_445 ?
O8 Cs1 O16 85.7(18) 1_545 1_445 ?
O10 Cs1 O16 43.8(16) 1_445 1_445 ?
O4 Cs1 O16 130.0(18) . 1_445 ?
O14 Cs1 O16 44.4(18) 1_455 1_445 ?
O7 Cs1 O16 120(2) 1_445 1_445 ?
O9 Cs1 O16 113.8(18) . 1_445 ?
O11 Cs1 O16 82.3(16) . 1_445 ?
O14 Cs1 O16 41.6(16) . 1_445 ?
O10 Cs1 O16 42.6(15) 1_545 1_445 ?
O1 Cs1 O16 170.6(14) . 1_445 ?
Cs1 Cs1 O16 94.9(10) 1_455 1_445 ?
Cs1 Cs1 O16 85.1(10) 1_655 1_445 ?
O12 Cs1 O16 56.3(10) . 1_445 ?
O4 Cs1 O9 97.7(18) 1_455 1_545 ?
O5 Cs1 O9 131.0(15) . 1_545 ?
O5 Cs1 O9 143.0(15) 1_455 1_545 ?
O8 Cs1 O9 51.3(11) 1_445 1_545 ?
O11 Cs1 O9 137.5(11) 1_455 1_545 ?
O8 Cs1 O9 41.4(11) 1_545 1_545 ?
O10 Cs1 O9 45.3(11) 1_445 1_545 ?
O4 Cs1 O9 89.6(17) . 1_545 ?
O14 Cs1 O9 90.3(16) 1_455 1_545 ?
O7 Cs1 O9 62.7(14) 1_445 1_545 ?
O9 Cs1 O9 163.9(14) . 1_545 ?
O11 Cs1 O9 122.5(11) . 1_545 ?
O14 Cs1 O9 83.1(15) . 1_545 ?
O10 Cs1 O9 41.3(10) 1_545 1_545 ?
O1 Cs1 O9 123.2(15) . 1_545 ?
Cs1 Cs1 O9 96.7(6) 1_455 1_545 ?
Cs1 Cs1 O9 83.3(6) 1_655 1_545 ?
O12 Cs1 O9 113.9(17) . 1_545 ?
O16 Cs1 O9 57.8(18) 1_445 1_545 ?
O20 Cs2 O13 95(2) 1_465 1_455 ?
O20 Cs2 O22 50(2) 1_465 1_455 ?
O13 Cs2 O22 112.0(15) 1_455 1_455 ?
O20 Cs2 O19 96.4(11) 1_465 1_455 ?
O13 Cs2 O19 92.6(18) 1_455 1_455 ?
O22 Cs2 O19 50(2) 1_455 1_455 ?
O20 Cs2 O15 114.9(16) 1_465 1_455 ?
O13 Cs2 O15 49.7(18) 1_455 1_455 ?
O22 Cs2 O15 90(2) 1_455 1_455 ?
O19 Cs2 O15 47.4(17) 1_455 1_455 ?
O20 Cs2 O13 132(2) 1_465 . ?
O13 Cs2 O13 73.0(8) 1_455 . ?
O22 Cs2 O13 174.8(15) 1_455 . ?
O19 Cs2 O13 129.8(19) 1_455 . ?
O15 Cs2 O13 92.8(17) 1_455 . ?
O20 Cs2 O17 87.5(19) 1_465 . ?
O13 Cs2 O17 89.0(19) 1_455 . ?
O22 Cs2 O17 133(2) 1_455 . ?
O19 Cs2 O17 175.7(17) 1_455 . ?
O15 Cs2 O17 132.3(12) 1_455 . ?
O13 Cs2 O17 47.0(19) . . ?
O20 Cs2 O15 173.3(18) 1_465 . ?
O13 Cs2 O15 91.2(18) 1_455 . ?
O22 Cs2 O15 129(2) 1_455 . ?
O19 Cs2 O15 86.1(17) 1_455 . ?
O15 Cs2 O15 71.3(13) 1_455 . ?
O13 Cs2 O15 47.9(18) . . ?
O17 Cs2 O15 89.9(11) . . ?
O20 Cs2 O17 51(2) 1_465 1_455 ?
O13 Cs2 O17 47.9(19) 1_455 1_455 ?
O22 Cs2 O17 92(2) 1_455 1_455 ?
O19 Cs2 O17 113.1(15) 1_455 1_455 ?
O15 Cs2 O17 90.4(12) 1_455 1_455 ?
O13 Cs2 O17 92.5(18) . 1_455 ?
O17 Cs2 O17 70.8(14) . 1_455 ?
O15 Cs2 O17 133.1(11) . 1_455 ?
O20 Cs2 O22 88(2) 1_465 . ?
O13 Cs2 O22 176.1(15) 1_455 . ?
O22 Cs2 O22 71.7(10) 1_455 . ?
O19 Cs2 O22 89(2) 1_455 . ?
O15 Cs2 O22 130(2) 1_455 . ?
O13 Cs2 O22 103.2(13) . . ?
O17 Cs2 O22 89(2) . . ?
O15 Cs2 O22 85(2) . . ?
O17 Cs2 O22 134(2) 1_455 . ?
O20 Cs2 O20 70.7(14) 1_465 1_565 ?
O13 Cs2 O20 134(2) 1_455 1_565 ?
O22 Cs2 O20 92(2) 1_455 1_565 ?
O19 Cs2 O20 131.3(10) 1_455 1_565 ?
O15 Cs2 O20 173.9(15) 1_455 1_565 ?
O13 Cs2 O20 84.6(18) . 1_565 ?
O17 Cs2 O20 48.3(19) . 1_565 ?
O15 Cs2 O20 103.0(15) . 1_565 ?
O17 Cs2 O20 95.2(18) 1_455 1_565 ?
O22 Cs2 O20 46(2) . 1_565 ?
O20 Cs2 O19 130.6(11) 1_465 . ?
O13 Cs2 O19 131.2(19) 1_455 . ?
O22 Cs2 O19 91(2) 1_455 . ?
O19 Cs2 O19 69.1(12) 1_455 . ?
O15 Cs2 O19 90.0(15) 1_455 . ?
O13 Cs2 O19 84.8(17) . . ?
O17 Cs2 O19 106.9(14) . . ?
O15 Cs2 O19 44.7(17) . . ?
O17 Cs2 O19 177.3(17) 1_455 . ?
O22 Cs2 O19 46(2) . . ?
O20 Cs2 O19 84.2(10) 1_565 . ?
O20 Cs2 O18 45.7(14) 1_465 1_565 ?
O13 Cs2 O18 95.1(18) 1_455 1_565 ?
O22 Cs2 O18 93(2) 1_455 1_565 ?
O19 Cs2 O18 141.8(13) 1_455 1_565 ?
O15 Cs2 O18 142.2(14) 1_455 1_565 ?
O13 Cs2 O18 88.0(17) . 1_565 ?
O17 Cs2 O18 41.8(13) . 1_565 ?
O15 Cs2 O18 130.9(13) . 1_565 ?
O17 Cs2 O18 51.8(13) 1_455 1_565 ?
O22 Cs2 O18 86(2) . 1_565 ?
O20 Cs2 O18 43.4(12) 1_565 1_565 ?
O19 Cs2 O18 127.6(12) . 1_565 ?
O20 Cs2 O16 93(2) 1_465 1_455 ?
O13 Cs2 O16 49.4(18) 1_455 1_455 ?
O22 Cs2 O16 141(2) 1_455 1_455 ?
O19 Cs2 O16 141.5(18) 1_455 1_455 ?
O15 Cs2 O16 95(2) 1_455 1_455 ?
O13 Cs2 O16 43.1(19) . 1_455 ?
O17 Cs2 O16 39.6(18) . 1_455 ?
O15 Cs2 O16 88(2) . 1_455 ?
O17 Cs2 O16 49.5(18) 1_455 1_455 ?
O22 Cs2 O16 128(2) . 1_455 ?
O20 Cs2 O16 87.0(19) 1_565 1_455 ?
O19 Cs2 O16 127.8(17) . 1_455 ?
O18 Cs2 O16 61.1(19) 1_565 1_455 ?
O20 Cs2 O12 142.6(18) 1_465 . ?
O13 Cs2 O12 47.8(18) 1_455 . ?
O22 Cs2 O12 137(2) 1_455 . ?
O19 Cs2 O12 89.5(18) 1_455 . ?
O15 Cs2 O12 47.6(16) 1_455 . ?
O13 Cs2 O12 45.2(17) . . ?
O17 Cs2 O12 88.6(18) . . ?
O15 Cs2 O12 43.4(16) . . ?
O17 Cs2 O12 92.4(18) 1_455 . ?
O22 Cs2 O12 129(2) . . ?
O20 Cs2 O12 129.5(16) 1_565 . ?
O19 Cs2 O12 86.0(17) . . ?
O18 Cs2 O12 122.6(16) 1_565 . ?
O16 Cs2 O12 61.6(11) 1_455 . ?
O20 Cs2 O21 91.6(15) 1_465 1_455 ?
O13 Cs2 O21 130.2(16) 1_455 1_455 ?
O22 Cs2 O21 43.7(19) 1_455 1_455 ?
O19 Cs2 O21 37.6(13) 1_455 1_455 ?
O15 Cs2 O21 83.1(14) 1_455 1_455 ?
O13 Cs2 O21 132.2(16) . 1_455 ?
O17 Cs2 O21 140.7(14) . 1_455 ?
O15 Cs2 O21 86.6(14) . 1_455 ?
O17 Cs2 O21 135.0(14) 1_455 1_455 ?
O22 Cs2 O21 51.5(17) . 1_455 ?
O20 Cs2 O21 94.6(13) 1_565 1_455 ?
O19 Cs2 O21 47.7(12) . 1_455 ?
O18 Cs2 O21 123.0(10) 1_565 1_455 ?
O16 Cs2 O21 174.9(19) 1_455 1_455 ?
O12 Cs2 O21 114.0(17) . 1_455 ?
O20 Cs2 O21 48.5(15) 1_465 2_656 ?
O13 Cs2 O21 143.4(17) 1_455 2_656 ?
O22 Cs2 O21 47.3(18) 1_455 2_656 ?
O19 Cs2 O21 90.7(13) 1_455 2_656 ?
O15 Cs2 O21 136.4(14) 1_455 2_656 ?
O13 Cs2 O21 129.2(14) . 2_656 ?
O17 Cs2 O21 90.4(15) . 2_656 ?
O15 Cs2 O21 125.4(14) . 2_656 ?
O17 Cs2 O21 97.9(15) 1_455 2_656 ?
O22 Cs2 O21 40.0(17) . 2_656 ?
O20 Cs2 O21 45.1(14) 1_565 2_656 ?
O19 Cs2 O21 83.6(12) . 2_656 ?
O18 Cs2 O21 62.0(10) 1_565 2_656 ?
O16 Cs2 O21 122.7(19) 1_455 2_656 ?
O12 Cs2 O21 168.7(14) . 2_656 ?
O21 Cs2 O21 61.0(2) 1_455 2_656 ?
O20 Cs2 Cs2 120.2(12) 1_465 1_655 ?
O13 Cs2 Cs2 124.5(11) 1_455 1_655 ?
O22 Cs2 Cs2 123.4(15) 1_455 1_655 ?
O19 Cs2 Cs2 121.0(10) 1_455 1_655 ?
O15 Cs2 Cs2 124.8(10) 1_455 1_655 ?
O13 Cs2 Cs2 51.5(11) . 1_655 ?
O17 Cs2 Cs2 55.0(11) . 1_655 ?
O15 Cs2 Cs2 53.5(11) . 1_655 ?
O17 Cs2 Cs2 125.9(12) 1_455 1_655 ?
O22 Cs2 Cs2 51.7(12) . 1_655 ?
O20 Cs2 Cs2 49.5(11) 1_565 1_655 ?
O19 Cs2 Cs2 51.9(9) . 1_655 ?
O18 Cs2 Cs2 84.1(7) 1_565 1_655 ?
O16 Cs2 Cs2 84.4(10) 1_455 1_655 ?
O12 Cs2 Cs2 86.7(9) . 1_655 ?
O21 Cs2 Cs2 92.9(5) 1_455 1_655 ?
O21 Cs2 Cs2 83.5(6) 2_656 1_655 ?
O20 Cs2 Cs2 59.8(12) 1_465 1_455 ?
O13 Cs2 Cs2 55.5(11) 1_455 1_455 ?
O22 Cs2 Cs2 56.6(15) 1_455 1_455 ?
O19 Cs2 Cs2 59.0(10) 1_455 1_455 ?
O15 Cs2 Cs2 55.2(10) 1_455 1_455 ?
O13 Cs2 Cs2 128.5(11) . 1_455 ?
O17 Cs2 Cs2 125.0(11) . 1_455 ?
O15 Cs2 Cs2 126.5(11) . 1_455 ?
O17 Cs2 Cs2 54.1(11) 1_455 1_455 ?
O22 Cs2 Cs2 128.3(12) . 1_455 ?
O20 Cs2 Cs2 130.5(11) 1_565 1_455 ?
O19 Cs2 Cs2 128.1(9) . 1_455 ?
O18 Cs2 Cs2 95.9(7) 1_565 1_455 ?
O16 Cs2 Cs2 95.6(10) 1_455 1_455 ?
O12 Cs2 Cs2 93.3(9) . 1_455 ?
O21 Cs2 Cs2 87.1(5) 1_455 1_455 ?
O21 Cs2 Cs2 96.5(6) 2_656 1_455 ?
Cs2 Cs2 Cs2 180.00(3) 1_655 1_455 ?
O20 Cs2 O18 141.2(14) 1_465 . ?
O13 Cs2 O18 93.4(17) 1_455 . ?
O22 Cs2 O18 92(2) 1_455 . ?
O19 Cs2 O18 45.3(12) 1_455 . ?
O15 Cs2 O18 48.6(12) 1_455 . ?
O13 Cs2 O18 86.9(17) . . ?
O17 Cs2 O18 130.6(14) . . ?
O15 Cs2 O18 40.8(13) . . ?
O17 Cs2 O18 138.9(14) 1_455 . ?
O22 Cs2 O18 85(2) . . ?
O20 Cs2 O18 125.6(13) 1_565 . ?
O19 Cs2 O18 41.5(11) . . ?
O18 Cs2 O18 168.4(14) 1_565 . ?
O16 Cs2 O18 120.1(19) 1_455 . ?
O12 Cs2 O18 59.1(16) . . ?
O21 Cs2 O18 55.2(10) 1_455 . ?
O21 Cs2 O18 114.1(10) 2_656 . ?
Cs2 Cs2 O18 84.5(7) 1_655 . ?
Cs2 Cs2 O18 95.5(7) 1_455 . ?
O6 Cs3 O2 62.0(10) 2_645 2_655 ?
O6 Cs3 O2 70.8(14) 2_645 . ?
O2 Cs3 O2 109.3(8) 2_655 . ?
O6 Cs3 O2 111.4(18) 2_645 1_455 ?
O2 Cs3 O2 168.0(10) 2_655 1_455 ?
O2 Cs3 O2 75.7(13) . 1_455 ?
O6 Cs3 O6 79.9(15) 2_645 2_545 ?
O2 Cs3 O6 103.6(12) 2_655 2_545 ?
O2 Cs3 O6 116.5(17) . 2_545 ?
O2 Cs3 O6 64.7(13) 1_455 2_545 ?
O6 Cs3 O6 159.7(15) 2_645 1_455 ?
O2 Cs3 O6 99.9(16) 2_655 1_455 ?
O2 Cs3 O6 127.2(11) . 1_455 ?
O2 Cs3 O6 84.7(10) 1_455 1_455 ?
O6 Cs3 O6 97.0(10) 2_545 1_455 ?
O6 Cs3 O6 106.7(11) 2_645 . ?
O2 Cs3 O6 64.2(14) 2_655 . ?
O2 Cs3 O6 84.7(11) . . ?
O2 Cs3 O6 127.7(11) 1_455 . ?
O6 Cs3 O6 158.6(16) 2_545 . ?
O6 Cs3 O6 69.6(11) 1_455 . ?
O6 Cs3 O2 103.1(13) 2_645 2 ?
O2 Cs3 O2 73.7(11) 2_655 2 ?
O2 Cs3 O2 169.4(17) . 2 ?
O2 Cs3 O2 99.4(8) 1_455 2 ?
O6 Cs3 O2 53.1(9) 2_545 2 ?
O6 Cs3 O2 60.6(12) 1_455 2 ?
O6 Cs3 O2 105.6(16) . 2 ?
O6 Cs3 O3 107.7(16) 2_645 . ?
O2 Cs3 O3 106.2(15) 2_655 . ?
O2 Cs3 O3 45.1(14) . . ?
O2 Cs3 O3 85.2(14) 1_455 . ?
O6 Cs3 O3 149.3(17) 2_545 . ?
O6 Cs3 O3 85.3(15) 1_455 . ?
O6 Cs3 O3 49.2(15) . . ?
O2 Cs3 O3 144.8(16) 2 . ?
O6 Cs3 O1 112.9(17) 2_645 . ?
O2 Cs3 O1 145.5(14) 2_655 . ?
O2 Cs3 O1 45.0(12) . . ?
O2 Cs3 O1 45.2(13) 1_455 . ?
O6 Cs3 O1 109.0(16) 2_545 . ?
O6 Cs3 O1 87.2(15) 1_455 . ?
O6 Cs3 O1 87.5(15) . . ?
O2 Cs3 O1 136.4(11) 2 . ?
O3 Cs3 O1 40.3(14) . . ?
O6 Cs3 O3 151.8(19) 2_645 1_455 ?
O2 Cs3 O3 145.3(17) 2_655 1_455 ?
O2 Cs3 O3 87.8(13) . 1_455 ?
O2 Cs3 O3 43.4(14) 1_455 1_455 ?
O6 Cs3 O3 94.4(14) 2_545 1_455 ?
O6 Cs3 O3 47.9(15) 1_455 1_455 ?
O6 Cs3 O3 88.6(14) . 1_455 ?
O2 Cs3 O3 95.0(12) 2 1_455 ?
O3 Cs3 O3 64.5(7) . 1_455 ?
O1 Cs3 O3 42.9(13) . 1_455 ?
O6 Cs3 Cs3 115.8(14) 2_645 2 ?
O2 Cs3 Cs3 54.7(12) 2_655 2 ?
O2 Cs3 Cs3 138.4(13) . 2 ?
O2 Cs3 Cs3 128.7(12) 1_455 2 ?
O6 Cs3 Cs3 104.9(11) 2_545 2 ?
O6 Cs3 Cs3 45.2(10) 1_455 2 ?
O6 Cs3 Cs3 53.7(10) . 2 ?
O2 Cs3 Cs3 51.8(10) 2 2 ?
O3 Cs3 Cs3 98.4(14) . 2 ?
O1 Cs3 Cs3 124.1(14) . 2 ?
O3 Cs3 Cs3 92.3(13) 1_455 2 ?
O6 Cs3 Cs3 60.4(12) 2_645 2_545 ?
O2 Cs3 Cs3 121.6(12) 2_655 2_545 ?
O2 Cs3 Cs3 58.7(10) . 2_545 ?
O2 Cs3 Cs3 51.0(11) 1_455 2_545 ?
O6 Cs3 Cs3 57.8(11) 2_545 2_545 ?
O6 Cs3 Cs3 134.3(13) 1_455 2_545 ?
O6 Cs3 Cs3 143.3(11) . 2_545 ?
O2 Cs3 Cs3 110.8(12) 2 2_545 ?
O3 Cs3 Cs3 99.2(13) . 2_545 ?
O1 Cs3 Cs3 69.8(14) . 2_545 ?
O3 Cs3 Cs3 93.1(14) 1_455 2_545 ?
Cs3 Cs3 Cs3 162.3(8) 2 2_545 ?
O6 Cs3 Cs3 124.4(12) 2_645 1_455 ?
O2 Cs3 Cs3 122.1(10) 2_655 1_455 ?
O2 Cs3 Cs3 127.5(10) . 1_455 ?
O2 Cs3 Cs3 51.8(10) 1_455 1_455 ?
O6 Cs3 Cs3 44.5(10) 2_545 1_455 ?
O6 Cs3 Cs3 55.5(10) 1_455 1_455 ?
O6 Cs3 Cs3 125.1(10) . 1_455 ?
O2 Cs3 Cs3 48.4(9) 2 1_455 ?
O3 Cs3 Cs3 120.2(8) . 1_455 ?
O1 Cs3 Cs3 89.8(7) . 1_455 ?
O3 Cs3 Cs3 55.7(7) 1_455 1_455 ?
Cs3 Cs3 Cs3 84.6(5) 2 1_455 ?
Cs3 Cs3 Cs3 84.6(5) 2_545 1_455 ?
O6 Cs3 Cs3 55.6(12) 2_645 1_655 ?
O2 Cs3 Cs3 57.9(10) 2_655 1_655 ?
O2 Cs3 Cs3 52.5(10) . 1_655 ?
O2 Cs3 Cs3 128.2(10) 1_455 1_655 ?
O6 Cs3 Cs3 135.5(10) 2_545 1_655 ?
O6 Cs3 Cs3 124.5(10) 1_455 1_655 ?
O6 Cs3 Cs3 54.9(10) . 1_655 ?
O2 Cs3 Cs3 131.6(9) 2 1_655 ?
O3 Cs3 Cs3 59.8(8) . 1_655 ?
O1 Cs3 Cs3 90.2(7) . 1_655 ?
O3 Cs3 Cs3 124.3(7) 1_455 1_655 ?
Cs3 Cs3 Cs3 95.4(5) 2 1_655 ?
Cs3 Cs3 Cs3 95.4(5) 2_545 1_655 ?
Cs3 Cs3 Cs3 180.0 1_455 1_655 ?
O6 Cs3 W1 94.9(13) 2_645 . ?
O2 Cs3 W1 121.8(11) 2_655 . ?
O2 Cs3 W1 24.2(8) . . ?
O2 Cs3 W1 67.1(10) 1_455 . ?
O6 Cs3 W1 125.2(13) 2_545 . ?
O6 Cs3 W1 103.1(10) 1_455 . ?
O6 Cs3 W1 75.3(10) . . ?
O2 Cs3 W1 160.8(9) 2 . ?
O3 Cs3 W1 27.1(12) . . ?
O1 Cs3 W1 25.3(7) . . ?
O3 Cs3 W1 65.8(9) 1_455 . ?
Cs3 Cs3 W1 125.3(7) 2 . ?
Cs3 Cs3 W1 72.1(4) 2_545 . ?
Cs3 Cs3 W1 115.0(3) 1_455 . ?
Cs3 Cs3 W1 65.0(3) 1_655 . ?
O6 Cs3 O7 148.9(14) 2_645 1_455 ?
O2 Cs3 O7 107.6(15) 2_655 1_455 ?
O2 Cs3 O7 87.6(12) . 1_455 ?
O2 Cs3 O7 83.2(13) 1_455 1_455 ?
O6 Cs3 O7 130.8(13) 2_545 1_455 ?
O6 Cs3 O7 41.1(13) 1_455 1_455 ?
O6 Cs3 O7 47.4(13) . 1_455 ?
O2 Cs3 O7 101.3(13) 2 1_455 ?
O3 Cs3 O7 44.2(13) . 1_455 ?
O1 Cs3 O7 57.6(8) . 1_455 ?
O3 Cs3 O7 41.3(13) 1_455 1_455 ?
Cs3 Cs3 O7 66.5(11) 2 1_455 ?
Cs3 Cs3 O7 126.6(12) 2_545 1_455 ?
Cs3 Cs3 O7 86.4(7) 1_455 1_455 ?
Cs3 Cs3 O7 93.6(7) 1_655 1_455 ?
W1 Cs3 O7 64.7(10) . 1_455 ?
O6 Cs3 W2 120.3(13) 2_645 . ?
O2 Cs3 W2 89.4(12) 2_655 . ?
O2 Cs3 W2 72.2(9) . . ?
O2 Cs3 W2 102.6(9) 1_455 . ?
O6 Cs3 W2 159.7(11) 2_545 . ?
O6 Cs3 W2 65.0(11) 1_455 . ?
O6 Cs3 W2 25.3(10) . . ?
O2 Cs3 W2 118.3(11) 2 . ?
O3 Cs3 W2 28.6(12) . . ?
O1 Cs3 W2 62.9(12) . . ?
O3 Cs3 W2 66.8(9) 1_455 . ?
Cs3 Cs3 W2 69.8(5) 2 . ?
Cs3 Cs3 W2 127.8(5) 2_545 . ?
Cs3 Cs3 W2 115.2(3) 1_455 . ?
Cs3 Cs3 W2 64.8(3) 1_655 . ?
W1 Cs3 W2 55.62(19) . . ?
O7 Cs3 W2 28.9(8) 1_455 . ?
O6 Cs3 W1 126.8(14) 2_645 1_455 ?
O2 Cs3 W1 170.1(12) 2_655 1_455 ?
O2 Cs3 W1 72.6(10) . 1_455 ?
O2 Cs3 W1 21.0(8) 1_455 1_455 ?
O6 Cs3 W1 83.5(12) 2_545 1_455 ?
O6 Cs3 W1 72.2(10) 1_455 1_455 ?
O6 Cs3 W1 106.8(10) . 1_455 ?
O2 Cs3 W1 106.2(9) 2 1_455 ?
O3 Cs3 W1 67.9(9) . 1_455 ?
O1 Cs3 W1 31.3(7) . 1_455 ?
O3 Cs3 W1 25.3(12) 1_455 1_455 ?
Cs3 Cs3 W1 117.2(6) 2 1_455 ?
Cs3 Cs3 W1 67.9(6) 2_545 1_455 ?
Cs3 Cs3 W1 58.59(19) 1_455 1_455 ?
Cs3 Cs3 W1 121.41(19) 1_655 1_455 ?
W1 Cs3 W1 56.4(3) . 1_455 ?
O7 Cs3 W1 62.6(9) 1_455 1_455 ?
W2 Cs3 W1 81.9(3) . 1_455 ?
O6 Cs3 W2 174.4(13) 2_645 1_455 ?
O2 Cs3 W2 117.9(12) 2_655 1_455 ?
O2 Cs3 W2 104.7(9) . 1_455 ?
O2 Cs3 W2 69.8(9) 1_455 1_455 ?
O6 Cs3 W2 105.3(11) 2_545 1_455 ?
O6 Cs3 W2 23.5(10) 1_455 1_455 ?
O6 Cs3 W2 69.2(10) . 1_455 ?
O2 Cs3 W2 81.9(9) 2 1_455 ?
O3 Cs3 W2 66.8(10) . 1_455 ?
O1 Cs3 W2 63.8(11) . 1_455 ?
O3 Cs3 W2 27.5(11) 1_455 1_455 ?
Cs3 Cs3 W2 65.2(4) 2 1_455 ?
Cs3 Cs3 W2 120.4(8) 2_545 1_455 ?
Cs3 Cs3 W2 60.8(3) 1_455 1_455 ?
Cs3 Cs3 W2 119.2(3) 1_655 1_455 ?
W1 Cs3 W2 80.5(3) . 1_455 ?
O7 Cs3 W2 25.7(8) 1_455 1_455 ?
W2 Cs3 W2 54.5(2) . 1_455 ?
W1 Cs3 W2 52.85(19) 1_455 1_455 ?
W1 O1 W1 169(5) . 1_455 ?
W1 O1 Cs3 86(3) . . ?
W1 O1 Cs3 87(2) 1_455 . ?
W1 O1 Cs1 98(3) . . ?
W1 O1 Cs1 89(2) 1_455 . ?
Cs3 O1 Cs1 175(2) . . ?
W1 O2 Cs3 141(3) . 2_645 ?
W1 O2 Cs3 106(2) . . ?
Cs3 O2 Cs3 112.6(14) 2_645 . ?
W1 O2 Cs3 117(2) . 1_655 ?
Cs3 O2 Cs3 74.4(10) 2_645 1_655 ?
Cs3 O2 Cs3 75.7(13) . 1_655 ?
W1 O2 Cs3 122(2) . 2_545 ?
Cs3 O2 Cs3 73.7(11) 2_645 2_545 ?
Cs3 O2 Cs3 69.4(10) . 2_545 ?
Cs3 O2 Cs3 117.6(14) 1_655 2_545 ?
W1 O3 W2 173(3) . . ?
W1 O3 Cs3 89.7(19) . . ?
W2 O3 Cs3 92.9(19) . . ?
W1 O3 Cs3 93(2) . 1_655 ?
W2 O3 Cs3 93.2(18) . 1_655 ?
Cs3 O3 Cs3 64.5(7) . 1_655 ?
W1 O4 W2 137(2) . 1_545 ?
W1 O4 Cs1 111(3) . 1_655 ?
W2 O4 Cs1 105(3) 1_545 1_655 ?
W1 O4 Cs1 107(3) . . ?
W2 O4 Cs1 105(3) 1_545 . ?
Cs1 O4 Cs1 73.2(8) 1_655 . ?
W3 O5 W1 139(4) . . ?
W3 O5 Cs1 113(4) . . ?
W1 O5 Cs1 102(2) . . ?
W3 O5 Cs1 108(3) . 1_655 ?
W1 O5 Cs1 101(2) . 1_655 ?
Cs1 O5 Cs1 74.7(17) . 1_655 ?
W2 O6 Cs3 145(3) . 2_655 ?
W2 O6 Cs3 125(3) . 2 ?
Cs3 O6 Cs3 79.9(15) 2_655 2 ?
W2 O6 Cs3 108(2) . 1_655 ?
Cs3 O6 Cs3 74.3(13) 2_655 1_655 ?
Cs3 O6 Cs3 116.5(18) 2 1_655 ?
W2 O6 Cs3 101(2) . . ?
Cs3 O6 Cs3 112.0(19) 2_655 . ?
Cs3 O6 Cs3 68.4(11) 2 . ?
Cs3 O6 Cs3 69.6(11) 1_655 . ?
W2 O7 W2 161(4) . 1_655 ?
W2 O7 Cs1 98(2) . 1_665 ?
W2 O7 Cs1 99(2) 1_655 1_665 ?
W2 O7 Cs3 85(2) . 1_655 ?
W2 O7 Cs3 78.2(19) 1_655 1_655 ?
Cs1 O7 Cs3 176.9(16) 1_665 1_655 ?
W3 O8 W2 144(3) . . ?
W3 O8 Cs1 107(2) . 1_665 ?
W2 O8 Cs1 99.8(17) . 1_665 ?
W3 O8 Cs1 109(2) . 1_565 ?
W2 O8 Cs1 101.4(16) . 1_565 ?
Cs1 O8 Cs1 73.6(11) 1_665 1_565 ?
W3 O9 W3 157(2) . 1_455 ?
W3 O9 Cs1 107.7(17) . . ?
W3 O9 Cs1 89.4(12) 1_455 . ?
W3 O9 Cs1 85.5(14) . 1_565 ?
W3 O9 Cs1 75.5(10) 1_455 1_565 ?
Cs1 O9 Cs1 163.9(14) . 1_565 ?
W5 O10 W3 159(3) . . ?
W5 O10 Cs1 101.8(19) . 1_665 ?
W3 O10 Cs1 99(2) . 1_665 ?
W5 O10 Cs1 102.4(19) . 1_565 ?
W3 O10 Cs1 90.7(19) . 1_565 ?
Cs1 O10 Cs1 67.4(10) 1_665 1_565 ?
W4 O11 W3 147(3) . . ?
W4 O11 Cs1 114.0(19) . 1_655 ?
W3 O11 Cs1 99(2) . 1_655 ?
W4 O11 Cs1 98.7(18) . . ?
W3 O11 Cs1 91.9(17) . . ?
Cs1 O11 Cs1 68.7(10) 1_655 . ?
W4 O12 W4 172(5) . 1_455 ?
W4 O12 Cs2 95(3) . . ?
W4 O12 Cs2 88(2) 1_455 . ?
W4 O12 Cs1 91(3) . . ?
W4 O12 Cs1 86(2) 1_455 . ?
Cs2 O12 Cs1 173(2) . . ?
W4 O13 W5 143(2) . . ?
W4 O13 Cs2 109(3) . 1_655 ?
W5 O13 Cs2 100(3) . 1_655 ?
W4 O13 Cs2 101(3) . . ?
W5 O13 Cs2 109(3) . . ?
Cs2 O13 Cs2 73.0(8) 1_655 . ?
W5 O14 W4 153(3) 1_545 . ?
W5 O14 Cs1 100(3) 1_545 1_655 ?
W4 O14 Cs1 106(2) . 1_655 ?
W5 O14 Cs1 104(3) 1_545 . ?
W4 O14 Cs1 95(2) . . ?
Cs1 O14 Cs1 67.7(9) 1_655 . ?
W6 O15 W4 148(4) . . ?
W6 O15 Cs2 105(3) . 1_655 ?
W4 O15 Cs2 101(2) . 1_655 ?
W6 O15 Cs2 107(3) . . ?
W4 O15 Cs2 98(2) . . ?
Cs2 O15 Cs2 71.3(13) 1_655 . ?
W5 O16 W5 172(5) . 1_655 ?
W5 O16 Cs2 88(3) . 1_655 ?
W5 O16 Cs2 99(3) 1_655 1_655 ?
W5 O16 Cs1 81(3) . 1_665 ?
W5 O16 Cs1 91(3) 1_655 1_665 ?
Cs2 O16 Cs1 169.4(19) 1_655 1_665 ?
W5 O17 W6 147(4) . 1_565 ?
W5 O17 Cs2 110(3) . . ?
W6 O17 Cs2 103(3) 1_565 . ?
W5 O17 Cs2 94(2) . 1_655 ?
W6 O17 Cs2 98(3) 1_565 1_655 ?
Cs2 O17 Cs2 70.8(14) . 1_655 ?
W6 O18 W6 170(3) . 1_455 ?
W6 O18 Cs2 100(3) . 1_545 ?
W6 O18 Cs2 87.0(18) 1_455 1_545 ?
W6 O18 Cs2 92(2) . . ?
W6 O18 Cs2 81.6(19) 1_455 . ?
Cs2 O18 Cs2 168.4(14) 1_545 . ?
W7 O19 W6 154(3) . . ?
W7 O19 Cs2 102.2(19) . 1_655 ?
W6 O19 Cs2 103(2) . 1_655 ?
W7 O19 Cs2 98(2) . . ?
W6 O19 Cs2 98(2) . . ?
Cs2 O19 Cs2 69.1(12) 1_655 . ?
W7 O20 W6 148(4) 2_646 . ?
W7 O20 Cs2 107(2) 2_646 1_645 ?
W6 O20 Cs2 105(3) . 1_645 ?
W7 O20 Cs2 95(2) 2_646 1_545 ?
W6 O20 Cs2 95(2) . 1_545 ?
Cs2 O20 Cs2 70.7(14) 1_645 1_545 ?
W7 O21 W7 167(3) . 1_655 ?
W7 O21 Cs2 93(2) . 1_655 ?
W7 O21 Cs2 87.3(15) 1_655 1_655 ?
W7 O21 Cs2 95(2) . 2_646 ?
W7 O21 Cs2 82.7(15) 1_655 2_646 ?
Cs2 O21 Cs2 167.8(13) 1_655 2_646 ?
W7 O22 W7 149(3) 2_656 . ?
W7 O22 Cs2 104(3) 2_656 1_655 ?
W7 O22 Cs2 103(3) . 1_655 ?
W7 O22 Cs2 100(3) 2_656 . ?
W7 O22 Cs2 102(3) . . ?
Cs2 O22 Cs2 71.7(10) 1_655 . ?

loop_
_geom_bond_atom_site_label_1
_geom_bond_atom_site_label_2
_geom_bond_distance
_geom_bond_site_symmetry_2
_geom_bond_publ_flag
W1 O1 1.69(4) . ?
W1 O2 1.69(4) . ?
W1 O3 1.80(7) . ?
W1 O4 1.89(8) . ?
W1 O1 2.18(5) 1_655 ?
W1 O5 2.25(9) . ?
W1 Cs3 3.946(15) . ?
W1 Cs3 4.19(2) 1_655 ?
W1 Cs1 4.229(14) 1_655 ?
W1 Cs1 4.248(12) . ?
W1 Cs3 4.44(2) 2_645 ?
W1 Cs3 4.517(16) 2_545 ?
W2 O6 1.80(6) . ?
W2 O7 1.87(6) . ?
W2 O3 1.98(7) . ?
W2 O4 1.97(9) 1_565 ?
W2 O7 2.04(6) 1_455 ?
W2 O8 2.17(6) . ?
W2 Cs3 4.13(2) . ?
W2 Cs1 4.143(11) 1_665 ?
W2 Cs1 4.249(13) 1_565 ?
W2 Cs3 4.280(18) 1_655 ?
W2 Cs3 4.338(17) 2_655 ?
W2 Cs3 4.501(19) 2 ?
W3 O9 1.63(4) . ?
W3 O8 1.78(5) . ?
W3 O5 1.82(8) . ?
W3 O10 1.98(5) . ?
W3 O11 2.13(5) . ?
W3 O9 2.30(4) 1_655 ?
W3 Cs1 4.067(15) 1_665 ?
W3 Cs1 4.123(17) 1_655 ?
W3 Cs1 4.178(17) 1_565 ?
W3 Cs1 4.233(15) . ?
W4 O12 1.69(6) . ?
W4 O11 1.81(6) . ?
W4 O13 1.90(8) . ?
W4 O14 1.98(8) . ?
W4 O15 2.02(7) . ?
W4 O12 2.17(6) 1_655 ?
W4 Cs2 4.135(15) . ?
W4 Cs2 4.162(16) 1_655 ?
W4 Cs1 4.250(11) . ?
W4 Cs1 4.287(13) 1_655 ?
W5 O10 1.85(6) . ?
W5 O16 1.86(6) . ?
W5 O14 1.89(8) 1_565 ?
W5 O17 1.93(8) . ?
W5 O13 1.94(8) . ?
W5 O16 2.00(6) 1_455 ?
W5 Cs2 3.966(16) 1_655 ?
W5 Cs1 4.066(12) 1_665 ?
W5 Cs2 4.352(14) . ?
W5 Cs1 4.433(15) 1_565 ?
W6 O18 1.69(4) . ?
W6 O15 1.80(6) . ?
W6 O19 1.90(6) . ?
W6 O17 1.92(7) 1_545 ?
W6 O20 1.96(7) . ?
W6 O18 2.18(4) 1_655 ?
W6 Cs2 4.07(2) 1_645 ?
W6 Cs2 4.12(2) 1_655 ?
W6 Cs2 4.18(2) 1_545 ?
W6 Cs2 4.23(2) . ?
W7 O21 1.60(4) . ?
W7 O19 1.88(7) . ?
W7 O20 1.89(8) 2_656 ?
W7 O22 1.90(11) 2_646 ?
W7 O22 1.91(11) . ?
W7 O21 2.27(4) 1_455 ?
W7 Cs2 4.075(16) 1_655 ?
W7 Cs2 4.077(17) 2_546 ?
W7 Cs2 4.150(19) 2_646 ?
W7 Cs2 4.217(18) . ?
Cs1 O4 3.16(5) 1_455 ?
Cs1 O5 3.17(7) . ?
Cs1 O5 3.17(7) 1_455 ?
Cs1 O8 3.18(5) 1_445 ?
Cs1 O11 3.22(5) 1_455 ?
Cs1 O8 3.25(5) 1_545 ?
Cs1 O10 3.26(5) 1_445 ?
Cs1 O4 3.30(5) . ?
Cs1 O14 3.30(5) 1_455 ?
Cs1 O7 3.43(7) 1_445 ?
Cs1 O9 3.44(4) . ?
Cs1 O11 3.58(5) . ?
Cs1 O14 3.59(6) . ?
Cs1 O10 3.65(5) 1_545 ?
Cs1 O1 3.68(8) . ?
Cs1 Cs1 3.8497(3) 1_455 ?
Cs1 Cs1 3.8497(3) 1_655 ?
Cs1 O12 3.87(8) . ?
Cs1 O16 3.91(9) 1_445 ?
Cs1 O9 3.98(4) 1_545 ?
Cs2 O20 3.10(7) 1_465 ?
Cs2 O13 3.15(5) 1_455 ?
Cs2 O22 3.18(6) 1_455 ?
Cs2 O19 3.24(6) 1_455 ?
Cs2 O15 3.27(6) 1_455 ?
Cs2 O13 3.32(5) . ?
Cs2 O17 3.30(7) . ?
Cs2 O15 3.34(6) . ?
Cs2 O17 3.34(7) 1_455 ?
Cs2 O22 3.38(7) . ?
Cs2 O20 3.52(6) 1_565 ?
Cs2 O19 3.53(6) . ?
Cs2 O18 3.56(7) 1_565 ?
Cs2 O16 3.57(9) 1_455 ?
Cs2 O12 3.63(8) . ?
Cs2 O21 3.66(5) 1_455 ?
Cs2 O21 3.69(6) 2_656 ?
Cs2 Cs2 3.8497(4) 1_655 ?
Cs2 Cs2 3.8497(4) 1_455 ?
Cs2 O18 3.83(7) . ?
Cs3 O6 2.74(6) 2_645 ?
Cs3 O2 3.00(5) 2_655 ?
Cs3 O2 3.12(6) . ?
Cs3 O2 3.15(6) 1_455 ?
Cs3 O6 3.22(6) 2_545 ?
Cs3 O6 3.36(6) 1_455 ?
Cs3 O6 3.38(6) . ?
Cs3 O2 3.40(5) 2 ?
Cs3 O3 3.52(4) . ?
Cs3 O1 3.69(8) . ?
Cs3 O3 3.68(5) 1_455 ?
Cs3 Cs3 3.720(4) 2 ?
Cs3 Cs3 3.720(4) 2_545 ?
Cs3 Cs3 3.8497(3) 1_455 ?
Cs3 Cs3 3.8497(3) 1_655 ?
Cs3 O7 4.03(7) 1_455 ?
